data_4115522
loop_
_publ_author_name
'Ram Thaimattam'
'Feng Xue'
'Jagarlapudi A. R. P. Sarma'
'Thomas C. W. Mak'
'Gautam R. Desiraju'

_publ_section_title
;
 Inclusion Compounds of Tetrakis(4-nitrophenyl)methane: C-H...O Networks,
 Pseudopolymorphism, and Structural Transformations
;
_journal_name_full 'Journal of the American Chemical Society'
_journal_page_first 4432
_journal_page_last 4445
_journal_paper_doi 10.1021/ja0031826
_journal_volume 123
_journal_year 2001
_chemical_formula_sum 'C29 H24 N4 O9'
_chemical_formula_weight 572.52
_chemical_name_systematic
; 
 ? 
;
_space_group_IT_number 70
_symmetry_cell_setting orthorhombic
_symmetry_space_group_name_Hall '-F 2uv 2vw'
_symmetry_space_group_name_H-M 'F d d d :2'
_atom_sites_solution_hydrogens geom
_atom_sites_solution_primary direct
_atom_sites_solution_secondary difmap
_audit_creation_method SHELXL-97
_cell_angle_alpha 90.00
_cell_angle_beta 90.00
_cell_angle_gamma 90.00
_cell_formula_units_Z 16
_cell_length_a 24.365(3)
_cell_length_b 28.629(4)
_cell_length_c 15.257(1)
_cell_measurement_reflns_used '83 from 4 still photos'
_cell_measurement_temperature 293(2)
_cell_measurement_theta_max 26
_cell_measurement_theta_min 2
_cell_volume 10642(2)
_computing_cell_refinement 'BioteX ver. 1.0 (MSC, 1995)'
_computing_data_collection 'BioteX ver. 1.0 (MSC, 1995)'
_computing_data_reduction 'BioteX ver. 1.0 (MSC, 1995)'
_computing_molecular_graphics 'SHELXTL-PC (Siemens, 1990)'
_computing_structure_refinement 'SHELXL-97 (Sheldrick, 1997)'
_computing_structure_solution 'SHELXS-97 (Sheldrick, 1990)'
_diffrn_ambient_temperature 293(2)
_diffrn_measured_fraction_theta_full 0.862
_diffrn_measured_fraction_theta_max 0.862
_diffrn_measurement_device_type 'Rigaku RAXIS IIc'
_diffrn_measurement_method
;
Data was collected to 0.82\%A with 81% completeness by taking 
50 oscillation photos in the range of 0 - 180\%, \D\f = 3.6\%, 
exposure time 8 min. per frame.  Crystal to detector distance 
is 78.303 mm, background level -40.
;
_diffrn_radiation_monochromator graphite
_diffrn_radiation_source
;
Rigaku RU-200 rotating-anode generator powered at 50kV and 90mA
;
_diffrn_radiation_type MoK\a
_diffrn_radiation_wavelength 0.71073
_diffrn_reflns_av_R_equivalents 0.0932
_diffrn_reflns_av_sigmaI/netI 0.0782
_diffrn_reflns_limit_h_max 29
_diffrn_reflns_limit_h_min 0
_diffrn_reflns_limit_k_max 34
_diffrn_reflns_limit_k_min -34
_diffrn_reflns_limit_l_max 18
_diffrn_reflns_limit_l_min -18
_diffrn_reflns_number 6201
_diffrn_reflns_theta_full 25.67
_diffrn_reflns_theta_max 25.67
_diffrn_reflns_theta_min 1.73
_exptl_absorpt_coefficient_mu 0.108
_exptl_absorpt_correction_T_max 1.136
_exptl_absorpt_correction_T_min 0.821
_exptl_absorpt_correction_type ABSCOR
_exptl_crystal_colour 'Pale yellow'
_exptl_crystal_density_diffrn 1.429
_exptl_crystal_description plate
_exptl_crystal_F_000 4768
_exptl_crystal_size_max 0.40
_exptl_crystal_size_mid 0.30
_exptl_crystal_size_min 0.18
_refine_diff_density_max 0.184
_refine_diff_density_min -0.278
_refine_diff_density_rms 0.042
_refine_ls_extinction_coef 0.00055(12)
_refine_ls_extinction_expression Fc^*^=kFc[1+0.001xFc^2^\l^3^/sin(2\q)]^-1/4^
_refine_ls_extinction_method SHELXL
_refine_ls_goodness_of_fit_ref 1.163
_refine_ls_hydrogen_treatment mixed
_refine_ls_matrix_type full
_refine_ls_number_parameters 192
_refine_ls_number_reflns 2187
_refine_ls_number_restraints 62
_refine_ls_restrained_S_all 1.152
_refine_ls_R_factor_all 0.0881
_refine_ls_R_factor_gt 0.0689
_refine_ls_shift/su_max 0.000
_refine_ls_shift/su_mean 0.000
_refine_ls_structure_factor_coef Fsqd
_refine_ls_weighting_details 'calc w=1/[\s^2^(Fo^2^)+(0.0913P)^2^+7.3898P] where P=(Fo^2^+2Fc^2^)/3'
_refine_ls_weighting_scheme calc
_refine_ls_wR_factor_gt 0.1821
_refine_ls_wR_factor_ref 0.1969
_reflns_number_gt 1843
_reflns_number_total 2187
_reflns_threshold_expression >2sigma(I)
_cod_data_source_file ja0031826_01.cif
_cod_data_source_block 1
_cod_original_cell_volume 10642.5(9)
_cod_original_sg_symbol_H-M 'F d d d'
_cod_database_code 4115522

loop_
_symmetry_equiv_pos_as_xyz
'x, y, z'
'-x+3/4, -y+3/4, z'
'-x+3/4, y, -z+3/4'
'x, -y+3/4, -z+3/4'
'x, y+1/2, z+1/2'
'-x+3/4, -y+5/4, z+1/2'
'-x+3/4, y+1/2, -z+5/4'
'x, -y+5/4, -z+5/4'
'x+1/2, y, z+1/2'
'-x+5/4, -y+3/4, z+1/2'
'-x+5/4, y, -z+5/4'
'x+1/2, -y+3/4, -z+5/4'
'x+1/2, y+1/2, z'
'-x+5/4, -y+5/4, z'
'-x+5/4, y+1/2, -z+3/4'
'x+1/2, -y+5/4, -z+3/4'
'-x, -y, -z'
'x-3/4, y-3/4, -z'
'x-3/4, -y, z-3/4'
'-x, y-3/4, z-3/4'
'-x, -y+1/2, -z+1/2'
'x-3/4, y-1/4, -z+1/2'
'x-3/4, -y+1/2, z-1/4'
'-x, y-1/4, z-1/4'
'-x+1/2, -y, -z+1/2'
'x-1/4, y-3/4, -z+1/2'
'x-1/4, -y, z-1/4'
'-x+1/2, y-3/4, z-1/4'
'-x+1/2, -y+1/2, -z'
'x-1/4, y-1/4, -z'
'x-1/4, -y+1/2, z-3/4'
'-x+1/2, y-1/4, z-3/4'

loop_
_atom_site_label
_atom_site_type_symbol
_atom_site_fract_x
_atom_site_fract_y
_atom_site_fract_z
_atom_site_U_iso_or_equiv
_atom_site_adp_type
_atom_site_occupancy
_atom_site_symmetry_multiplicity
_atom_site_calc_flag
_atom_site_refinement_flags
C1 C 0.6250 0.1250 -0.1229(2) 0.0539(8) Uani 1 2 d S
C2 C 0.58642(9) 0.09877(7) -0.05996(14) 0.0527(6) Uani 1 1 d D
C3 C 0.53699(10) 0.11854(8) -0.03368(16) 0.0619(6) Uani 1 1 d D
H3 H 0.5263 0.1471 -0.0573 0.074 Uiso 1 1 calc R
C4 C 0.50347(10) 0.09680(9) 0.02655(16) 0.0651(7) Uani 1 1 d D
H4 H 0.4701 0.1100 0.0428 0.078 Uiso 1 1 calc R
C5 C 0.52057(10) 0.05513(8) 0.06196(15) 0.0610(6) Uani 1 1 d D
C6 C 0.56948(11) 0.03518(9) 0.04107(16) 0.0640(6) Uani 1 1 d D
H6 H 0.5804 0.0073 0.0669 0.077 Uiso 1 1 calc R
C7 C 0.60278(10) 0.05746(8) -0.01981(15) 0.0610(6) Uani 1 1 d D
H7 H 0.6366 0.0445 -0.0340 0.073 Uiso 1 1 calc R
C8 C 0.65642(9) 0.09294(7) -0.18732(14) 0.0538(6) Uani 1 1 d D
C9 C 0.70338(10) 0.10949(9) -0.22806(16) 0.0620(6) Uani 1 1 d D
H9 H 0.7167 0.1389 -0.2131 0.074 Uiso 1 1 calc R
C10 C 0.73085(11) 0.08363(9) -0.29000(16) 0.0663(7) Uani 1 1 d D
H10 H 0.7626 0.0950 -0.3161 0.080 Uiso 1 1 calc R
C11 C 0.71027(11) 0.04057(9) -0.31248(15) 0.0633(6) Uani 1 1 d D
C12 C 0.66297(11) 0.02334(8) -0.27575(16) 0.0660(7) Uani 1 1 d D
H12 H 0.6492 -0.0056 -0.2926 0.079 Uiso 1 1 calc R
C13 C 0.63628(11) 0.04997(8) -0.21313(16) 0.0624(6) Uani 1 1 d D
H13 H 0.6041 0.0387 -0.1879 0.075 Uiso 1 1 calc R
N1 N 0.48360(10) 0.03085(8) 0.12426(14) 0.0713(6) Uani 1 1 d D
O1 O 0.49688(9) -0.00754(7) 0.15039(15) 0.0913(7) Uani 1 1 d D
O2 O 0.44089(9) 0.05008(8) 0.14469(15) 0.0975(7) Uani 1 1 d D
N2 N 0.74059(11) 0.01221(9) -0.37717(15) 0.0790(7) Uani 1 1 d D
O3 O 0.78347(10) 0.02772(9) -0.40591(15) 0.1099(8) Uani 1 1 d D
O4 O 0.72138(11) -0.02534(8) -0.39816(15) 0.1059(8) Uani 1 1 d D
O5 O 0.6250 -0.06165(13) 0.1250 0.167(2) Uani 1 2 d SU
C14 C 0.64853(18) -0.08793(13) 0.0615(3) 0.1184(13) Uani 1 1 d U
H14A H 0.6878 -0.0822 0.0598 0.142 Uiso 1 1 calc R
H14B H 0.6332 -0.0798 0.0048 0.142 Uiso 1 1 calc R
C15 C 0.63786(18) -0.13750(12) 0.0810(3) 0.1201(14) Uani 1 1 d U
H15A H 0.6718 -0.1552 0.0814 0.144 Uiso 1 1 calc R
H15B H 0.6133 -0.1510 0.0378 0.144 Uiso 1 1 calc R

loop_
_atom_site_aniso_label
_atom_site_aniso_U_11
_atom_site_aniso_U_22
_atom_site_aniso_U_33
_atom_site_aniso_U_23
_atom_site_aniso_U_13
_atom_site_aniso_U_12
C1 0.0457(16) 0.0511(16) 0.0648(19) 0.000 0.000 -0.0026(13)
C2 0.0509(13) 0.0500(12) 0.0572(12) -0.0025(9) -0.0018(10) -0.0024(9)
C3 0.0625(15) 0.0579(14) 0.0653(14) 0.0024(11) 0.0024(12) 0.0023(11)
C4 0.0581(15) 0.0708(16) 0.0663(15) -0.0012(12) 0.0056(12) 0.0017(12)
C5 0.0616(15) 0.0636(14) 0.0579(13) -0.0016(10) 0.0033(12) -0.0118(11)
C6 0.0672(15) 0.0584(13) 0.0664(14) 0.0041(11) 0.0001(12) -0.0020(12)
C7 0.0552(14) 0.0582(14) 0.0695(14) 0.0011(11) 0.0018(12) 0.0028(11)
C8 0.0523(13) 0.0520(12) 0.0570(12) 0.0022(9) -0.0044(10) -0.0007(9)
C9 0.0577(14) 0.0611(14) 0.0671(14) 0.0011(11) 0.0043(12) -0.0061(11)
C10 0.0596(15) 0.0767(17) 0.0626(14) 0.0075(12) 0.0064(12) 0.0006(12)
C11 0.0692(16) 0.0677(15) 0.0528(13) 0.0011(11) 0.0007(12) 0.0131(12)
C12 0.0756(17) 0.0569(14) 0.0656(14) -0.0038(11) 0.0017(13) -0.0008(12)
C13 0.0601(15) 0.0568(13) 0.0703(14) -0.0024(11) 0.0042(12) -0.0047(11)
N1 0.0736(15) 0.0756(14) 0.0647(12) -0.0009(11) 0.0037(11) -0.0147(12)
O1 0.1018(16) 0.0821(13) 0.0899(14) 0.0220(11) 0.0110(11) -0.0110(12)
O2 0.0843(15) 0.1029(15) 0.1053(16) 0.0065(12) 0.0336(12) -0.0052(12)
N2 0.0910(18) 0.0893(17) 0.0567(12) 0.0031(11) 0.0079(12) 0.0177(14)
O3 0.0962(17) 0.144(2) 0.0897(15) -0.0169(14) 0.0330(13) 0.0087(15)
O4 0.147(2) 0.0771(14) 0.0933(15) -0.0139(11) 0.0226(15) 0.0150(14)
O5 0.171(4) 0.070(2) 0.259(5) 0.000 0.099(4) 0.000
C14 0.108(3) 0.101(3) 0.146(3) 0.007(2) 0.018(3) 0.002(2)
C15 0.111(3) 0.088(2) 0.162(4) -0.013(2) 0.002(3) 0.014(2)

loop_
_atom_type_symbol
_atom_type_description
_atom_type_scat_dispersion_real
_atom_type_scat_dispersion_imag
_atom_type_scat_source
C C 0.0033 0.0016 'International Tables Vol C Tables 4.2.6.8 and 6.1.1.4'
H H 0.0000 0.0000 'International Tables Vol C Tables 4.2.6.8 and 6.1.1.4'
N N 0.0061 0.0033 'International Tables Vol C Tables 4.2.6.8 and 6.1.1.4'
O O 0.0106 0.0060 'International Tables Vol C Tables 4.2.6.8 and 6.1.1.4'

loop_
_geom_angle_atom_site_label_1
_geom_angle_atom_site_label_2
_geom_angle_atom_site_label_3
_geom_angle
_geom_angle_site_symmetry_1
_geom_angle_site_symmetry_3
C2 C1 C2 102.8(2) . 14_545
C2 C1 C8 114.14(11) . .
C2 C1 C8 112.54(12) 14_545 .
C2 C1 C8 112.54(12) . 14_545
C2 C1 C8 114.13(11) 14_545 14_545
C8 C1 C8 101.1(2) . 14_545
C7 C2 C3 117.9(2) . .
C7 C2 C1 120.97(18) . .
C3 C2 C1 120.70(18) . .
C4 C3 C2 121.5(2) . .
C5 C4 C3 118.3(2) . .
C6 C5 C4 122.6(2) . .
C6 C5 N1 119.1(2) . .
C4 C5 N1 118.4(2) . .
C5 C6 C7 118.4(2) . .
C6 C7 C2 121.2(2) . .
C13 C8 C9 118.0(2) . .
C13 C8 C1 122.23(19) . .
C9 C8 C1 119.38(18) . .
C10 C9 C8 121.7(2) . .
C11 C10 C9 118.5(2) . .
C12 C11 C10 121.8(2) . .
C12 C11 N2 119.7(2) . .
C10 C11 N2 118.5(2) . .
C11 C12 C13 118.6(2) . .
C8 C13 C12 121.3(2) . .
O1 N1 O2 123.6(2) . .
O1 N1 C5 118.3(2) . .
O2 N1 C5 118.1(2) . .
O4 N2 O3 123.9(3) . .
O4 N2 C11 118.0(3) . .
O3 N2 C11 118.0(3) . .
C14 O5 C14 112.5(4) 11_554 .
O5 C14 C15 108.4(4) . .
C14 C15 C15 104.9(2) . 11_554

loop_
_geom_bond_atom_site_label_1
_geom_bond_atom_site_label_2
_geom_bond_distance
_geom_bond_site_symmetry_2
C1 C2 1.539(3) .
C1 C2 1.539(3) 14_545
C1 C8 1.548(3) .
C1 C8 1.548(3) 14_545
C2 C7 1.390(3) .
C2 C3 1.390(3) .
C3 C4 1.378(3) .
C4 C5 1.374(3) .
C5 C6 1.359(3) .
C5 N1 1.483(3) .
C6 C7 1.388(3) .
C8 C13 1.382(3) .
C8 C9 1.386(3) .
C9 C10 1.375(3) .
C10 C11 1.374(3) .
C11 C12 1.373(3) .
C11 N2 1.476(3) .
C12 C13 1.384(3) .
N1 O1 1.213(3) .
N1 O2 1.218(3) .
N2 O4 1.216(3) .
N2 O3 1.217(3) .
O5 C14 1.354(4) 11_554
O5 C14 1.354(4) .
C14 C15 1.473(5) .
C15 C15 1.482(9) 11_554
